data_7203278
loop_
_publ_author_name
'Yue, Weimin'
'Nakano, Kazunori'
'Bishop, Roger'
'Craig, Donald C.'
'Harris, Kenneth D. M.'
'Scudder, Marcia L.'

_publ_section_title
;
 Alternative hydrogen bonding modes employed by a helical tubuland diol
 host molecule
;
_journal_issue 3
_journal_name_full CrystEngComm
_journal_page_first 250
_journal_paper_doi 10.1039/b600651e
_journal_volume 8
_journal_year 2006
_chemical_formula_moiety 'C15 H26 O2, C4 H10 O'
_chemical_formula_sum 'C19 H36 O3'
_chemical_formula_weight 312.5
_space_group_IT_number 14
_symmetry_cell_setting monoclinic
_symmetry_space_group_name_Hall '-P 2ybc'
_symmetry_space_group_name_H-M 'P 1 21/c 1'
_atom_type_scat_source 'International Tables for X-ray Crystallography, Vol. IV'
_audit_creation_method 'RAELSPUB and manual entry'
_cell_angle_alpha 90
_cell_angle_beta 97.60(3)
_cell_angle_gamma 90
_cell_formula_units_Z 4
_cell_length_a 6.991(4)
_cell_length_b 13.781(6)
_cell_length_c 20.216(8)
_cell_measurement_reflns_used 10
_cell_measurement_temperature 294
_cell_measurement_theta_max 11
_cell_measurement_theta_min 10
_cell_volume 1930.6(16)
_computing_cell_refinement 'CAD4 Version 5.0, 1989'
_computing_data_collection 'CAD4 Version 5.0, 1989'
_computing_data_reduction 'Local program'
_computing_molecular_graphics 'ORTEP-II, (Johnson, 1976)'
_computing_publication_material 'Local programs'
_computing_structure_refinement 'RAELS, (Rae, 1996)'
_computing_structure_solution 'SIR92 (Altomare et al,1994)'
_diffrn_measured_fraction_theta_full 1.00
_diffrn_measured_fraction_theta_max 1.00
_diffrn_measurement_device_type 'Nonius CAD-4'
_diffrn_measurement_method \w--2\q
_diffrn_radiation_type 'Mo K\a'
_diffrn_radiation_wavelength 0.71073
_diffrn_reflns_av_R_equivalents 0.043
_diffrn_reflns_limit_h_max 7
_diffrn_reflns_limit_h_min -7
_diffrn_reflns_limit_k_max 15
_diffrn_reflns_limit_k_min 0
_diffrn_reflns_limit_l_max 22
_diffrn_reflns_limit_l_min 0
_diffrn_reflns_number 2769
_diffrn_reflns_theta_full 23
_diffrn_reflns_theta_max 23
_diffrn_standards_decay_% 32
_diffrn_standards_interval_time 30min
_diffrn_standards_number 1
_exptl_absorpt_coefficient_mu 0.069
_exptl_absorpt_correction_type none
_exptl_crystal_colour colourless
_exptl_crystal_density_diffrn 1.07
_exptl_crystal_density_method 'not measured'
_exptl_crystal_description irregular
_exptl_crystal_F_000 696.0
_exptl_crystal_size_rad 0.15
_refine_diff_density_max 0.73
_refine_diff_density_min -0.56
_refine_ls_extinction_method none
_refine_ls_goodness_of_fit_ref 1.99
_refine_ls_hydrogen_treatment noref
_refine_ls_number_parameters 114
_refine_ls_number_reflns 1124
_refine_ls_R_factor_gt 0.107
_refine_ls_shift/su_max 0.001
_refine_ls_structure_factor_coef F
_refine_ls_weighting_details 'w = 1/[\s^2^(F) + 0.0004F^2^]'
_refine_ls_weighting_scheme calc
_refine_ls_wR_factor_ref 0.136
_reflns_number_gt 1124
_reflns_number_total 2683
_reflns_threshold_expression I>2\s(I)
_cod_data_source_file b600651e.txt
_cod_data_source_block drb283
_cod_original_cell_volume 1931(2)
_cod_original_sg_symbol_H-M 'P 21/c'
_cod_database_code 7203278

loop_
_space_group_symop_id
_space_group_symop_operation_xyz
1 x,y,z
2 -x,1/2+y,1/2-z
3 -x,-y,-z
4 x,1/2-y,1/2+z

loop_
_atom_site_label
_atom_site_fract_x
_atom_site_fract_y
_atom_site_fract_z
_atom_site_U_iso_or_equiv
_atom_site_adp_type
_atom_site_type_symbol
_atom_site_occupancy
O1 0.8697(8) -0.0400(4) 0.1829(4) 0.068(2) Uani O 1.0
O2 0.7998(9) 0.3352(5) 0.2935(4) 0.080(3) Uani O 1.0
C1 0.8042(14) 0.2177(7) 0.1292(6) 0.068(2) Uani C 1.0
C2 0.7499(12) 0.1143(7) 0.1456(5) 0.059(2) Uani C 1.0
C3 0.9317(12) 0.0564(7) 0.1705(5) 0.056(2) Uani C 1.0
C4 1.0514(12) 0.1013(7) 0.2312(6) 0.058(2) Uani C 1.0
C5 1.0604(12) 0.2146(6) 0.2251(6) 0.063(2) Uani C 1.0
C6 0.8792(13) 0.2680(7) 0.1926(6) 0.064(2) Uani C 1.0
C7 0.7204(12) 0.2843(7) 0.2343(6) 0.065(2) Uani C 1.0
C8 0.6160(12) 0.1875(7) 0.2510(6) 0.062(2) Uani C 1.0
C9 0.5881(12) 0.1192(7) 0.1891(5) 0.062(2) Uani C 1.0
C10 1.0570(13) 0.0480(7) 0.1136(6) 0.068(2) Uani C 1.0
C11 0.5664(14) 0.3546(7) 0.1990(6) 0.083(3) Uani C 1.0
C12 1.0206(14) 0.0664(8) 0.2985(6) 0.074(1) Uani C 1.0
C13 0.8239(20) 0.0535(11) 0.3221(7) 0.085(2) Uani C 0.77
C13' 0.8933(33) 0.1098(35) 0.3466(11) 0.089(2) Uani C 0.23
C14 0.6919(15) 0.1406(8) 0.3186(6) 0.078(2) Uani C 1.0
C15 0.8578(39) 0.0279(18) 0.3975(8) 0.132(5) Uani C 0.77
C15' 0.8539(90) 0.0058(40) 0.3726(32) 0.120(4) Uani C 0.23
O1Bu 0.4882(10) 0.3738(6) 0.3663(5) 0.096(3) Uani O 1.0
C1Bu 0.5213(18) 0.3713(10) 0.4363(7) 0.112(5) Uani C 1.0
C2Bu 0.3610(25) 0.3437(13) 0.4746(9) 0.126(6) Uani C 0.67
C3Bu 0.2796(32) 0.2463(18) 0.4566(17) 0.254(9) Uani C 0.67
C4Bu 0.3943(48) 0.1663(22) 0.4858(16) 0.251(9) Uani C 0.67
C2'Bu 0.4593(38) 0.2772(17) 0.4635(19) 0.126(6) Uani C 0.33
C3'Bu 0.2464(48) 0.2685(38) 0.4571(31) 0.254(9) Uani C 0.33
C4'Bu 0.1844(78) 0.2050(54) 0.5074(30) 0.251(9) Uani C 0.33
H1O1 0.9849 -0.0835 0.1911 0.076 Uani H 1.0
H1O2 0.6899 0.3488 0.3191 0.089 Uani H 1.0
H1C1 0.6879 0.2526 0.1069 0.082 Uani H 1.0
H2C1 0.9061 0.2165 0.0989 0.079 Uani H 1.0
HC2 0.6934 0.0839 0.1025 0.072 Uani H 1.0
HC4 1.1861 0.0802 0.2270 0.065 Uani H 1.0
H1C5 1.1670 0.2302 0.1984 0.074 Uani H 1.0
H2C5 1.0928 0.2411 0.2713 0.073 Uani H 1.0
HC6 0.9226 0.3337 0.1798 0.082 Uani H 1.0
HC8 0.4918 0.2004 0.2690 0.073 Uani H 1.0
H1C9 0.4690 0.1410 0.1600 0.072 Uani H 1.0
H2C9 0.5684 0.0521 0.2057 0.069 Uani H 1.0
H1C10 1.1045 0.1138 0.1028 0.075 Uani H 1.0
H2C10 1.1695 0.0046 0.1278 0.072 Uani H 1.0
H3C10 0.9781 0.0202 0.0732 0.080 Uani H 1.0
H1C11 0.5032 0.3242 0.1568 0.086 Uani H 1.0
H2C11 0.4669 0.3681 0.2291 0.088 Uani H 1.0
H3C11 0.6297 0.4167 0.1885 0.099 Uani H 1.0
H1C12 1.0924 0.1130 0.3307 0.086 Uani H 0.77
H2C12 1.0837 0.0013 0.3035 0.087 Uani H 0.77
H1'C12 1.1527 0.0651 0.3245 0.090 Uani H 0.23
H2'C12 0.9722 -0.0015 0.2910 0.081 Uani H 0.23
HC13 0.7547 -0.0015 0.2970 0.087 Uani H 0.77
HC13' 0.9612 0.1546 0.3809 0.105 Uani H 0.23
H1C14 0.7633 0.1924 0.3463 0.085 Uani H 0.77
H2C14 0.5760 0.1205 0.3394 0.095 Uani H 0.77
H1'C14 0.6542 0.1874 0.3524 0.091 Uani H 0.23
H2'C14 0.6139 0.0799 0.3195 0.089 Uani H 0.23
H1C15 0.7306 0.0190 0.4143 0.150 Uani H 0.77
H2C15 0.9341 -0.0336 0.4041 0.150 Uani H 0.77
H3C15 0.9306 0.0817 0.4228 0.139 Uani H 0.77
H1C15' 0.7667 0.0104 0.4079 0.146 Uani H 0.23
H2C15' 0.7911 -0.0347 0.3348 0.111 Uani H 0.23
H3C15' 0.9788 -0.0247 0.3918 0.139 Uani H 0.23
H1O1Bu 0.3617 0.4043 0.3489 0.096 Uani H 1.0
H1C1Bu 0.5643 0.4378 0.4515 0.112 Uani H 0.67
H2C1Bu 0.6285 0.3241 0.4489 0.112 Uani H 0.67
H1C2Bu 0.2556 0.3928 0.4655 0.126 Uani H 0.67
H2C2Bu 0.4114 0.3440 0.5232 0.126 Uani H 0.67
H1C3Bu 0.2665 0.2395 0.4069 0.254 Uani H 0.67
H2C3Bu 0.1492 0.2422 0.4716 0.254 Uani H 0.67
H1C4Bu 0.3296 0.1037 0.4713 0.251 Uani H 0.67
H2C4Bu 0.5250 0.1686 0.4709 0.251 Uani H 0.67
H3C4Bu 0.4077 0.1713 0.5356 0.251 Uani H 0.67
H1'C1Bu 0.4473 0.4253 0.4542 0.112 Uani H 0.33
H2'C1Bu 0.6623 0.3806 0.4511 0.112 Uani H 0.33
H1C2'Bu 0.5130 0.2727 0.5117 0.126 Uani H 0.33
H2C2'Bu 0.5112 0.2228 0.4384 0.126 Uani H 0.33
H1C3'Bu 0.1982 0.2418 0.4120 0.254 Uani H 0.33
H2C3'Bu 0.1900 0.3344 0.4619 0.254 Uani H 0.33
H1C4'Bu 0.0403 0.2012 0.5013 0.251 Uani H 0.33
H2C4'Bu 0.2392 0.1387 0.5029 0.251 Uani H 0.33
H3C4'Bu 0.2310 0.2313 0.5528 0.251 Uani H 0.33

loop_
_atom_site_aniso_label
_atom_site_aniso_U_11
_atom_site_aniso_U_22
_atom_site_aniso_U_33
_atom_site_aniso_U_12
_atom_site_aniso_U_13
_atom_site_aniso_U_23
_atom_site_aniso_type_symbol
O1 0.037(2) 0.040(2) 0.127(4) 0.000(1) 0.008(2) -0.003(2) O
O2 0.037(3) 0.062(3) 0.139(4) 0.001(2) 0.004(3) -0.031(3) O
C1 0.051(2) 0.054(2) 0.098(3) 0.010(2) 0.005(2) 0.015(2) C
C2 0.032(2) 0.050(2) 0.091(3) 0.004(1) -0.002(2) -0.002(2) C
C3 0.029(2) 0.042(2) 0.095(3) 0.001(1) 0.002(1) -0.001(2) C
C4 0.030(2) 0.046(2) 0.095(3) 0.004(2) -0.002(2) 0.000(2) C
C5 0.030(2) 0.045(2) 0.114(3) -0.002(2) 0.005(2) -0.008(2) C
C6 0.039(2) 0.039(2) 0.115(3) 0.001(2) 0.009(2) 0.005(2) C
C7 0.033(2) 0.043(2) 0.116(3) 0.003(1) 0.003(2) -0.006(2) C
C8 0.032(2) 0.050(2) 0.104(3) 0.000(1) 0.008(2) -0.005(2) C
C9 0.028(2) 0.047(2) 0.108(3) 0.000(1) 0.002(2) -0.007(2) C
C10 0.039(2) 0.062(3) 0.103(4) 0.002(2) 0.010(2) -0.010(2) C
C11 0.047(3) 0.048(3) 0.150(6) 0.014(3) 0.002(3) -0.001(3) C
C12 0.055(2) 0.070(3) 0.094(3) 0.017(2) -0.004(2) 0.010(2) C
C13 0.076(4) 0.079(3) 0.101(3) 0.014(3) 0.018(3) 0.023(3) C
C13' 0.076(4) 0.099(4) 0.089(3) 0.020(4) 0.005(2) 0.010(2) C
C14 0.059(3) 0.077(3) 0.099(3) 0.005(3) 0.019(2) 0.004(3) C
C15 0.144(9) 0.147(7) 0.108(3) 0.039(7) 0.030(5) 0.047(5) C
C15' 0.129(8) 0.121(6) 0.115(3) 0.032(6) 0.031(5) 0.048(5) C
O1Bu 0.062(5) 0.092(6) 0.133(8) 0.023(4) 0.004(5) 0.019(7) O
C1Bu 0.104(9) 0.105(9) 0.123(9) 0.006(9) 0.001(9) -0.005(9) C
C2Bu 0.110(6) 0.148(6) 0.115(6) 0.0229(0) -0.0007(8) -0.0054(0) C
C3Bu 0.239(9) 0.215(9) 0.281(9) -0.0018(0) -0.061(1) -0.0514(1) C
C4Bu 0.244(9) 0.320(9) 0.192(9) -0.1044(1) 0.039(2) 0.0169(0) C
C2'Bu 0.110(6) 0.148(6) 0.115(6) 0.0229(0) -0.0007(8) -0.0054(0) C
C3'Bu 0.239(9) 0.215(9) 0.281(9) -0.0018(0) -0.061(1) -0.0514(1) C
C4'Bu 0.244(9) 0.320(9) 0.192(9) -0.1044(1) 0.039(2) 0.0169(0) C

loop_
_geom_angle_atom_site_label_1
_geom_angle_atom_site_label_2
_geom_angle_atom_site_label_3
_geom_angle
_geom_angle_site_symmetry_1
_geom_angle_site_symmetry_2
_geom_angle_site_symmetry_3
_geom_angle_publ_flag
C2 C1 C6 108.5(9) 1_555 1_555 1_555 no
C1 C2 C3 109.9(7) 1_555 1_555 1_555 no
C1 C2 C9 108.0(8) 1_555 1_555 1_555 no
C3 C2 C9 118.8(9) 1_555 1_555 1_555 no
O1 C3 C2 106.5(7) 1_555 1_555 1_555 no
O1 C3 C4 112.6(8) 1_555 1_555 1_555 no
O1 C3 C10 106.1(8) 1_555 1_555 1_555 no
C2 C3 C4 113.4(7) 1_555 1_555 1_555 no
C2 C3 C10 108.8(8) 1_555 1_555 1_555 no
C4 C3 C10 109.0(7) 1_555 1_555 1_555 no
C3 C4 C5 111.5(8) 1_555 1_555 1_555 no
C3 C4 C12 118.4(8) 1_555 1_555 1_555 no
C5 C4 C12 113.9(9) 1_555 1_555 1_555 no
C4 C5 C6 118.1(8) 1_555 1_555 1_555 no
C1 C6 C5 108.7(8) 1_555 1_555 1_555 no
C1 C6 C7 110.6(8) 1_555 1_555 1_555 no
C5 C6 C7 117.5(9) 1_555 1_555 1_555 no
O2 C7 C6 108.0(7) 1_555 1_555 1_555 no
O2 C7 C8 111.9(9) 1_555 1_555 1_555 no
O2 C7 C11 104.3(8) 1_555 1_555 1_555 no
C6 C7 C8 113.2(8) 1_555 1_555 1_555 no
C6 C7 C11 110.9(9) 1_555 1_555 1_555 no
C8 C7 C11 108.3(7) 1_555 1_555 1_555 no
C7 C8 C9 110.5(9) 1_555 1_555 1_555 no
C7 C8 C14 115.5(8) 1_555 1_555 1_555 no
C9 C8 C14 116.8(8) 1_555 1_555 1_555 no
C2 C9 C8 117.9(7) 1_555 1_555 1_555 no
C4 C12 C13 124.8(9) 1_555 1_555 1_555 no
C4 C12 C13' 128.6(18) 1_555 1_555 1_555 no
C12 C13 C14 117.6(11) 1_555 1_555 1_555 no
C12 C13 C15 107.9(14) 1_555 1_555 1_555 no
C14 C13 C15 103.9(14) 1_555 1_555 1_555 no
C12 C13' C14 117.8(13) 1_555 1_555 1_555 no
C12 C13' C15' 89.9(35) 1_555 1_555 1_555 no
C14 C13' C15' 100.7(39) 1_555 1_555 1_555 no
C8 C14 C13 120.9(10) 1_555 1_555 1_555 no
C8 C14 C13' 130.3(16) 1_555 1_555 1_555 no
O1Bu C1Bu C2Bu 119.6(12) 1_555 1_555 1_555 no
O1Bu C1Bu C2'Bu 112.0(19) 1_555 1_555 1_555 no
C1Bu C2Bu C3Bu 113.2(11) 1_555 1_555 1_555 no
C2Bu C3Bu C4Bu 114.6(14) 1_555 1_555 1_555 no
C1Bu C2'Bu C3'Bu 112.0(16) 1_555 1_555 1_555 no
C2'Bu C3'Bu C4'Bu 112.2(18) 1_555 1_555 1_555 no

loop_
_geom_bond_atom_site_label_1
_geom_bond_atom_site_label_2
_geom_bond_distance
_geom_bond_site_symmetry_1
_geom_bond_site_symmetry_2
_geom_bond_publ_flag
O1 C3 1.429(10) 1_555 1_555 no
O2 C7 1.434(11) 1_555 1_555 no
C1 C2 1.523(13) 1_555 1_555 no
C1 C6 1.490(14) 1_555 1_555 no
C2 C3 1.529(12) 1_555 1_555 no
C2 C9 1.523(13) 1_555 1_555 no
C3 C4 1.522(13) 1_555 1_555 no
C3 C10 1.540(13) 1_555 1_555 no
C4 C5 1.568(12) 1_555 1_555 no
C4 C12 1.487(13) 1_555 1_555 no
C5 C6 1.536(12) 1_555 1_555 no
C6 C7 1.497(13) 1_555 1_555 no
C7 C8 1.578(13) 1_555 1_555 no
C7 C11 1.550(13) 1_555 1_555 no
C8 C9 1.558(13) 1_555 1_555 no
C8 C14 1.541(14) 1_555 1_555 no
C12 C13 1.524(15) 1_555 1_555 no
C12 C13' 1.523(17) 1_555 1_555 no
C13 C14 1.509(16) 1_555 1_555 no
C13 C15 1.552(9) 1_555 1_555 no
C13' C14 1.507(18) 1_555 1_555 no
C13' C15' 1.564(20) 1_555 1_555 no
O1Bu C1Bu 1.404(13) 1_555 1_555 no
C1Bu C2Bu 1.493(8) 1_555 1_555 no
C1Bu C2'Bu 1.495(14) 1_555 1_555 no
C2Bu C3Bu 1.485(16) 1_555 1_555 no
C3Bu C4Bu 1.443(25) 1_555 1_555 no
C2'Bu C3'Bu 1.482(21) 1_555 1_555 no
C3'Bu C4'Bu 1.451(44) 1_555 1_555 no

loop_
_geom_torsion_atom_site_label_1
_geom_torsion_atom_site_label_2
_geom_torsion_atom_site_label_3
_geom_torsion_atom_site_label_4
_geom_torsion
_geom_torsion_site_symmetry_1
_geom_torsion_site_symmetry_2
_geom_torsion_site_symmetry_3
_geom_torsion_site_symmetry_4
_geom_torsion_publ_flag
C6 C1 C2 C3 -68.2(10) 1_555 1_555 1_555 1_555 no
C6 C1 C2 C9 62.8(10) 1_555 1_555 1_555 1_555 no
C2 C1 C6 C5 61.5(10) 1_555 1_555 1_555 1_555 no
C2 C1 C6 C7 -68.9(10) 1_555 1_555 1_555 1_555 no
C1 C2 C3 O1 -178.3(8) 1_555 1_555 1_555 1_555 no
C1 C2 C3 C4 57.2(11) 1_555 1_555 1_555 1_555 no
C1 C2 C3 C10 -64.3(10) 1_555 1_555 1_555 1_555 no
C9 C2 C3 O1 56.7(11) 1_555 1_555 1_555 1_555 no
C9 C2 C3 C4 -67.8(11) 1_555 1_555 1_555 1_555 no
C9 C2 C3 C10 170.6(8) 1_555 1_555 1_555 1_555 no
C1 C2 C9 C8 -49.7(11) 1_555 1_555 1_555 1_555 no
C3 C2 C9 C8 76.2(11) 1_555 1_555 1_555 1_555 no
O1 C3 C4 C5 -161.4(7) 1_555 1_555 1_555 1_555 no
O1 C3 C4 C12 -26.3(11) 1_555 1_555 1_555 1_555 no
C2 C3 C4 C5 -40.3(11) 1_555 1_555 1_555 1_555 no
C2 C3 C4 C12 94.8(10) 1_555 1_555 1_555 1_555 no
C10 C3 C4 C5 81.1(9) 1_555 1_555 1_555 1_555 no
C10 C3 C4 C12 -143.8(9) 1_555 1_555 1_555 1_555 no
C3 C4 C5 C6 36.9(12) 1_555 1_555 1_555 1_555 no
C12 C4 C5 C6 -100.3(11) 1_555 1_555 1_555 1_555 no
C3 C4 C12 C13 -47.4(15) 1_555 1_555 1_555 1_555 no
C3 C4 C12 C13' -95.9(22) 1_555 1_555 1_555 1_555 no
C5 C4 C12 C13 86.7(13) 1_555 1_555 1_555 1_555 no
C5 C4 C12 C13' 38.1(22) 1_555 1_555 1_555 1_555 no
C4 C5 C6 C1 -47.8(12) 1_555 1_555 1_555 1_555 no
C4 C5 C6 C7 78.7(12) 1_555 1_555 1_555 1_555 no
C1 C6 C7 O2 -178.4(7) 1_555 1_555 1_555 1_555 no
C1 C6 C7 C8 57.2(11) 1_555 1_555 1_555 1_555 no
C1 C6 C7 C11 -64.7(10) 1_555 1_555 1_555 1_555 no
C5 C6 C7 O2 56.0(11) 1_555 1_555 1_555 1_555 no
C5 C6 C7 C8 -68.5(11) 1_555 1_555 1_555 1_555 no
C5 C6 C7 C11 169.7(8) 1_555 1_555 1_555 1_555 no
O2 C7 C8 C9 -162.5(7) 1_555 1_555 1_555 1_555 no
O2 C7 C8 C14 -27.3(10) 1_555 1_555 1_555 1_555 no
C6 C7 C8 C9 -40.2(10) 1_555 1_555 1_555 1_555 no
C6 C7 C8 C14 95.0(11) 1_555 1_555 1_555 1_555 no
C11 C7 C8 C9 83.1(10) 1_555 1_555 1_555 1_555 no
C11 C7 C8 C14 -141.7(9) 1_555 1_555 1_555 1_555 no
C7 C8 C9 C2 38.3(11) 1_555 1_555 1_555 1_555 no
C14 C8 C9 C2 -96.3(11) 1_555 1_555 1_555 1_555 no
C7 C8 C14 C13 -102.2(12) 1_555 1_555 1_555 1_555 no
C7 C8 C14 C13' -54.9(24) 1_555 1_555 1_555 1_555 no
C9 C8 C14 C13 30.2(13) 1_555 1_555 1_555 1_555 no
C9 C8 C14 C13' 77.5(24) 1_555 1_555 1_555 1_555 no
C4 C12 C13 C14 -56.4(17) 1_555 1_555 1_555 1_555 no
C4 C12 C13 C15 -173.4(14) 1_555 1_555 1_555 1_555 no
C4 C12 C13' C14 45.4(45) 1_555 1_555 1_555 1_555 no
C4 C12 C13' C15' 147.5(32) 1_555 1_555 1_555 1_555 no
C12 C13 C14 C8 63.1(16) 1_555 1_555 1_555 1_555 no
C15 C13 C14 C8 -177.8(13) 1_555 1_555 1_555 1_555 no
C12 C13' C14 C8 -37.0(47) 1_555 1_555 1_555 1_555 no
C15' C13' C14 C8 -132.6(29) 1_555 1_555 1_555 1_555 no
O1Bu C1Bu C2Bu C3Bu 57.8(20) 1_555 1_555 1_555 1_555 no
O1Bu C1Bu C2'Bu C3'Bu -72.7(38) 1_555 1_555 1_555 1_555 no
C1Bu C2Bu C3Bu C4Bu 78.2(31) 1_555 1_555 1_555 1_555 no
C1Bu C2'Bu C3'Bu C4'Bu -153.4(50) 1_555 1_555 1_555 1_555 no
